data_1577061
loop_
_publ_author_name
'El Mustafa Ouaaka'
'Mustapha Aazza'
'Thierry Maris'
'El Mostafa Khechoubi'

_publ_contact_author_id_orcid 0000-0001-9731-4046
_publ_section_title
;
 Structural phase transition, electronic and optical properties of the 2D
 hybrid organic-inorganic perovskite-type 2C6MnCl4
;
_journal_name_full 'Physics Letters A'
_journal_page_first 131409
_journal_paper_doi 10.1016/j.physleta.2026.131409
_journal_volume 575
_journal_year 2026
_chemical_formula_moiety 'Cl4 Mn, C6 H18 N2'
_chemical_formula_sum 'C6 H18 Cl4 Mn N2'
_chemical_formula_weight 314.96
_chemical_name_common '1,6-hexanediammonium tetrachlorocuprate'
_chemical_name_systematic 'catena-(hexane-1,6-diammonium bis(\m-chloro)-dichloro-manganese)'
_space_group_crystal_system monoclinic
_space_group_IT_number 14
_space_group_name_Hall '-P 2ybc'
_space_group_name_H-M_alt 'P 1 21/c 1'
_atom_sites_solution_hydrogens geom
_atom_sites_solution_primary direct
_audit_contact_author_email thierry.maris@umontreal.ca
_audit_contact_author_name 'Thierry Maris'
_audit_contact_author_phone '+1 514 343 6111 3937'
_audit_creation_date 2025-02-18
_cell_angle_alpha 90
_cell_angle_beta 93.7109(16)
_cell_angle_gamma 90
_cell_formula_units_Z 2
_cell_length_a 13.3204(5)
_cell_length_b 7.3021(3)
_cell_length_c 7.1745(2)
_cell_measurement_reflns_used 5570
_cell_measurement_temperature 290
_cell_measurement_theta_max 56.919
_cell_measurement_theta_min 5.271
_cell_volume 696.38(4)
_computing_cell_refinement
;
SAINT (2013) V8.41; Integration Software for Single Crystal Data.
Bruker AXS Inc., Madison, WI 53719-1173.
;
_computing_data_collection
;
APEX 4 (2022) Bruker AXS Inc., Madison, WI 53719-1173.
;
_computing_data_reduction
;
SAINT (2013) V8.41; Integration Software for Single Crystal Data.
Bruker AXS Inc., Madison, WI 53719-1173.
;
_computing_molecular_graphics 'Olex2 1.5 (Dolomanov et al., 2009)'
_computing_publication_material 'Olex2 1.5 (Dolomanov et al., 2009)'
_computing_structure_refinement 'XL  (Sheldrick, 2008)'
_computing_structure_solution 'SHELXS (G. Sheldrick)'
_diffrn_ambient_temperature 290
_diffrn_detector 'CMOS Area detector'
_diffrn_detector_area_resol_mean 10.42
_diffrn_detector_type 'Bruker CMOS Photon III '
_diffrn_measured_fraction_theta_full 0.998
_diffrn_measured_fraction_theta_max 0.984
_diffrn_measurement_device 'k-geometry diffractometer'
_diffrn_measurement_device_type 'Bruker Venture Metaljet'
_diffrn_measurement_method '\w and \f scans'
_diffrn_radiation_collimation 'Focusing mirrors'
_diffrn_radiation_monochromator 'Helios MX Mirror Optics'
_diffrn_radiation_probe x-ray
_diffrn_radiation_type 'Ga K\a'
_diffrn_radiation_wavelength 1.34139
_diffrn_reflns_av_R_equivalents 0.0372
_diffrn_reflns_av_unetI/netI 0.0468
_diffrn_reflns_Laue_measured_fraction_full 0.998
_diffrn_reflns_Laue_measured_fraction_max 0.984
_diffrn_reflns_limit_h_max 16
_diffrn_reflns_limit_h_min -16
_diffrn_reflns_limit_k_max 9
_diffrn_reflns_limit_k_min -8
_diffrn_reflns_limit_l_max 8
_diffrn_reflns_limit_l_min -8
_diffrn_reflns_number 5381
_diffrn_reflns_point_group_measured_fraction_full 0.998
_diffrn_reflns_point_group_measured_fraction_max 0.984
_diffrn_reflns_theta_full 53.594
_diffrn_reflns_theta_max 56.901
_diffrn_reflns_theta_min 5.792
_diffrn_source 'Metal Jet'
_diffrn_source_current 3.57
_diffrn_source_power 0.2489
_diffrn_source_target Ga
_diffrn_source_type 'Gallium Liquid Metal Jet Source'
_diffrn_source_voltage 69.71
_exptl_absorpt_coefficient_mu 9.830
_exptl_absorpt_correction_T_max 0.2042
_exptl_absorpt_correction_T_min 0.0759
_exptl_absorpt_correction_type multi-scan
_exptl_absorpt_process_details
;
SADABS-2016/2 (Bruker,2016/2) was used for absorption correction.
wR2(int) was 0.1428 before and 0.0746 after correction.
The Ratio of minimum to maximum transmission is 0.3717.
The \l/2 correction factor is Not present.
;
_exptl_crystal_colour 'clear light pink'
_exptl_crystal_colour_lustre clear
_exptl_crystal_colour_modifier light
_exptl_crystal_colour_primary pink
_exptl_crystal_density_diffrn 1.502
_exptl_crystal_description plate
_exptl_crystal_F_000 322
_exptl_crystal_size_max 0.32
_exptl_crystal_size_mid 0.21
_exptl_crystal_size_min 0.05
_refine_diff_density_max 0.319
_refine_diff_density_min -0.276
_refine_diff_density_rms 0.077
_refine_ls_extinction_coef .
_refine_ls_extinction_method none
_refine_ls_goodness_of_fit_ref 1.118
_refine_ls_hydrogen_treatment constr
_refine_ls_matrix_type full
_refine_ls_number_parameters 62
_refine_ls_number_reflns 1398
_refine_ls_number_restraints 0
_refine_ls_restrained_S_all 1.118
_refine_ls_R_factor_all 0.0303
_refine_ls_R_factor_gt 0.0301
_refine_ls_shift/su_max 0.001
_refine_ls_shift/su_mean 0.000
_refine_ls_structure_factor_coef Fsqd
_refine_ls_weighting_details 'w=1/[\s^2^(Fo^2^)+(0.0493P)^2^+0.2922P] where P=(Fo^2^+2Fc^2^)/3'
_refine_ls_weighting_scheme calc
_refine_ls_wR_factor_gt 0.0923
_refine_ls_wR_factor_ref 0.0928
_reflns_Friedel_coverage 0.000
_reflns_Friedel_fraction_full .
_reflns_Friedel_fraction_max .
_reflns_number_gt 1383
_reflns_number_total 1398
_reflns_threshold_expression 'I > 2\s(I)'
_cod_data_source_file 2c6mn290.cif
_cod_data_source_block 2c6mn290
_cod_database_code 1577061

loop_
_space_group_symop_id
_space_group_symop_operation_xyz
1 'x, y, z'
2 '-x, y+1/2, -z+1/2'
3 '-x, -y, -z'
4 'x, -y-1/2, z-1/2'

loop_
_atom_site_label
_atom_site_type_symbol
_atom_site_fract_x
_atom_site_fract_y
_atom_site_fract_z
_atom_site_U_iso_or_equiv
_atom_site_adp_type
_atom_site_occupancy
_atom_site_site_symmetry_order
_atom_site_calc_flag
_atom_site_refinement_flags_posn
_atom_site_refinement_flags_adp
_atom_site_refinement_flags_occupancy
_atom_site_disorder_assembly
_atom_site_disorder_group
Mn1 Mn 1.000000 1.000000 1.000000 0.03174(18) Uani 1 2 d S . P . .
Cl1 Cl 1.01886(4) 0.76432(7) 0.73848(6) 0.03992(19) Uani 1 1 d . . . . .
Cl2 Cl 0.81403(4) 0.95738(8) 0.96688(8) 0.04431(19) Uani 1 1 d . . . . .
N1 N 0.82772(16) 0.5182(3) 0.9953(3) 0.0465(5) Uani 1 1 d . . . . .
H1A H 0.875240 0.461854 0.935037 0.056 Uiso 1 1 calc R U . . .
H1B H 0.839522 0.502177 1.117755 0.056 Uiso 1 1 calc R U . . .
H1C H 0.828242 0.637274 0.969113 0.056 Uiso 1 1 calc R U . . .
C1 C 0.72933(19) 0.4411(4) 0.9362(4) 0.0570(6) Uani 1 1 d . . . . .
H1D H 0.728367 0.312680 0.970423 0.068 Uiso 1 1 calc R U . . .
H1E H 0.719793 0.448710 0.801219 0.068 Uiso 1 1 calc R U . . .
C2 C 0.6445(2) 0.5358(5) 1.0202(5) 0.0629(8) Uani 1 1 d . . . . .
H2A H 0.645265 0.664324 0.986042 0.076 Uiso 1 1 calc R U . . .
H2B H 0.653714 0.528000 1.155150 0.076 Uiso 1 1 calc R U . . .
C3 C 0.5437(2) 0.4553(5) 0.9578(5) 0.0697(8) Uani 1 1 d . . . . .
H3A H 0.534543 0.464954 0.822902 0.084 Uiso 1 1 calc R U . . .
H3B H 0.543996 0.326111 0.989406 0.084 Uiso 1 1 calc R U . . .

loop_
_atom_site_aniso_label
_atom_site_aniso_U_11
_atom_site_aniso_U_22
_atom_site_aniso_U_33
_atom_site_aniso_U_23
_atom_site_aniso_U_13
_atom_site_aniso_U_12
Mn1 0.0387(3) 0.0283(3) 0.0283(3) -0.00043(14) 0.00256(18) -0.00091(15)
Cl1 0.0521(3) 0.0344(3) 0.0334(3) -0.00739(18) 0.0038(2) 0.00058(19)
Cl2 0.0388(3) 0.0427(3) 0.0515(3) -0.0001(2) 0.0034(2) -0.0005(2)
N1 0.0404(10) 0.0442(12) 0.0549(12) 0.0015(8) 0.0030(9) 0.0038(8)
C1 0.0457(13) 0.0565(15) 0.0687(16) -0.0127(13) 0.0035(11) -0.0037(12)
C2 0.0425(15) 0.0685(18) 0.078(2) -0.0135(15) 0.0051(13) -0.0032(12)
C3 0.0436(15) 0.080(2) 0.086(2) -0.0161(18) 0.0062(14) -0.0046(14)

loop_
_atom_type_symbol
_atom_type_description
_atom_type_scat_dispersion_real
_atom_type_scat_dispersion_imag
_atom_type_scat_source
C C 0.0137 0.0067 'International Tables Vol C Tables 4.2.6.8 and 6.1.1.4'
H H 0.0000 0.0000 'International Tables Vol C Tables 4.2.6.8 and 6.1.1.4'
N N 0.0241 0.0134 'International Tables Vol C Tables 4.2.6.8 and 6.1.1.4'
Cl Cl 0.3281 0.5435 'International Tables Vol C Tables 4.2.6.8 and 6.1.1.4'
Mn Mn -0.0162 2.2332 'International Tables Vol C Tables 4.2.6.8 and 6.1.1.4'

loop_
_geom_angle_atom_site_label_1
_geom_angle_atom_site_label_2
_geom_angle_atom_site_label_3
_geom_angle
_geom_angle_site_symmetry_1
_geom_angle_site_symmetry_3
Cl1 Mn1 Cl1 180.000(14) . 3_777
Cl1 Mn1 Cl1 88.469(4) 3_777 2_756
Cl1 Mn1 Cl1 91.531(3) . 2_756
Cl1 Mn1 Cl1 88.469(4) . 4_576
Cl1 Mn1 Cl1 180.0 2_756 4_576
Cl1 Mn1 Cl1 91.531(4) 3_777 4_576
Cl2 Mn1 Cl1 89.446(18) 3_777 3_777
Cl2 Mn1 Cl1 89.446(18) . .
Cl2 Mn1 Cl1 91.337(18) . 4_576
Cl2 Mn1 Cl1 90.554(18) . 3_777
Cl2 Mn1 Cl1 90.554(18) 3_777 .
Cl2 Mn1 Cl1 91.338(18) 3_777 2_756
Cl2 Mn1 Cl1 88.663(18) . 2_756
Cl2 Mn1 Cl1 88.662(18) 3_777 4_576
Cl2 Mn1 Cl2 180.00(3) 3_777 .
Mn1 Cl1 Mn1 167.11(2) . 2_746
H1A N1 H1B 109.5 . .
H1A N1 H1C 109.5 . .
H1B N1 H1C 109.5 . .
C1 N1 H1A 109.5 . .
C1 N1 H1B 109.5 . .
C1 N1 H1C 109.5 . .
N1 C1 H1D 108.9 . .
N1 C1 H1E 108.9 . .
N1 C1 C2 113.2(2) . .
H1D C1 H1E 107.7 . .
C2 C1 H1D 108.9 . .
C2 C1 H1E 108.9 . .
C1 C2 H2A 109.1 . .
C1 C2 H2B 109.1 . .
C1 C2 C3 112.6(3) . .
H2A C2 H2B 107.8 . .
C3 C2 H2A 109.1 . .
C3 C2 H2B 109.1 . .
C2 C3 H3A 108.7 . .
C2 C3 H3B 108.7 . .
C3 C3 C2 114.3(4) 3_667 .
C3 C3 H3A 108.7 3_667 .
C3 C3 H3B 108.7 3_667 .
H3A C3 H3B 107.6 . .

loop_
_geom_bond_atom_site_label_1
_geom_bond_atom_site_label_2
_geom_bond_distance
_geom_bond_site_symmetry_2
Mn1 Cl1 2.5703(4) .
Mn1 Cl1 2.5807(5) 4_576
Mn1 Cl1 2.5807(5) 2_756
Mn1 Cl1 2.5703(5) 3_777
Mn1 Cl2 2.4928(5) .
Mn1 Cl2 2.4927(5) 3_777
N1 H1A 0.8900 .
N1 H1B 0.8900 .
N1 H1C 0.8900 .
N1 C1 1.464(3) .
C1 H1D 0.9700 .
C1 H1E 0.9700 .
C1 C2 1.486(4) .
C2 H2A 0.9700 .
C2 H2B 0.9700 .
C2 C3 1.506(5) .
C3 C3 1.498(6) 3_667
C3 H3A 0.9700 .
C3 H3B 0.9700 .

loop_
_geom_hbond_atom_site_label_D
_geom_hbond_atom_site_label_H
_geom_hbond_atom_site_label_A
_geom_hbond_distance_DH
_geom_hbond_distance_HA
_geom_hbond_distance_DA
_geom_hbond_angle_DHA
_geom_hbond_site_symmetry_A
_geom_hbond_publ_flag
N1 H1A Cl1 0.89 2.42 3.297(2) 169.3 2_746 yes
N1 H1B Cl1 0.89 2.86 3.402(2) 121.1 3_767 yes
N1 H1B Cl2 0.89 2.57 3.405(3) 157.2 4_576 yes
N1 H1C Cl2 0.89 2.35 3.218(2) 166.9 . yes
C1 H1D Cl2 0.97 2.84 3.711(3) 150.6 1_545 yes
C1 H1E Cl2 0.97 2.86 3.695(3) 144.5 4_575 yes

loop_
_geom_torsion_atom_site_label_1
_geom_torsion_atom_site_label_2
_geom_torsion_atom_site_label_3
_geom_torsion_atom_site_label_4
_geom_torsion
_geom_torsion_site_symmetry_1
_geom_torsion_site_symmetry_2
_geom_torsion_site_symmetry_3
_geom_torsion_site_symmetry_4
N1 C1 C2 C3 179.9(3) . . . .
C1 C2 C3 C3 178.9(4) . . . 3_667

_cod_database_fobs_code 1577061
